data_1512922
loop_
_publ_author_name
'Timothy J. Boyle'
'Leigh Anna M. Ottley'
'Mark A. Rodriguez'

_publ_section_title
;
 Structurally characterized group 4 metal alkoxides modified with the
 pyridyl-based ligands 2-mercapto pyridine n-oxide and
 3,3'-dihydroxy-2,2'-bipyridine
;
_journal_issue 14
_journal_name_full Polyhedron
_journal_page_first 3079
_journal_page_last 3084
_journal_paper_doi 10.1016/j.poly.2008.06.037
_journal_volume 27
_journal_year 2008
_chemical_formula_sum 'C60 H84 N6 O12 Ti3'
_chemical_formula_weight 1497.40
_chemical_name_systematic
; 
 ? 
;
_space_group_IT_number 2
_symmetry_cell_setting triclinic
_symmetry_space_group_name_Hall '-P 1'
_symmetry_space_group_name_H-M 'P -1'
_atom_sites_solution_hydrogens geom
_atom_sites_solution_primary direct
_atom_sites_solution_secondary difmap
_audit_creation_method SHELXL-97
_cell_angle_alpha 86.300(4)
_cell_angle_beta 89.248(4)
_cell_angle_gamma 75.033(4)
_cell_formula_units_Z 2
_cell_length_a 11.241(3)
_cell_length_b 18.098(5)
_cell_length_c 21.567(6)
_cell_measurement_reflns_used 200
_cell_measurement_temperature 173(2)
_cell_measurement_theta_max 23.30
_cell_measurement_theta_min 1.17
_cell_volume 4230(2)
_computing_structure_refinement 'SHELXL-97 (Sheldrick, 1997)'
_computing_structure_solution 'SHELXS-97 (Sheldrick, 1990)'
_diffrn_ambient_temperature 173(2)
_diffrn_measured_fraction_theta_full 0.992
_diffrn_measured_fraction_theta_max 0.992
_diffrn_measurement_device_type 'CCD area detector'
_diffrn_measurement_method 'phi and omega scans'
_diffrn_radiation_monochromator graphite
_diffrn_radiation_source 'fine-focus sealed tube'
_diffrn_radiation_type MoK\a
_diffrn_radiation_wavelength 0.71073
_diffrn_reflns_av_R_equivalents 0.0355
_diffrn_reflns_av_sigmaI/netI 0.0565
_diffrn_reflns_limit_h_max 12
_diffrn_reflns_limit_h_min -12
_diffrn_reflns_limit_k_max 20
_diffrn_reflns_limit_k_min -20
_diffrn_reflns_limit_l_max 23
_diffrn_reflns_limit_l_min -23
_diffrn_reflns_number 25738
_diffrn_reflns_theta_full 23.30
_diffrn_reflns_theta_max 23.30
_diffrn_reflns_theta_min 1.17
_exptl_absorpt_coefficient_mu 0.335
_exptl_absorpt_correction_T_max 0.953
_exptl_absorpt_correction_T_min 0.925
_exptl_absorpt_correction_type empirical
_exptl_absorpt_process_details SADABS
_exptl_crystal_colour colorless
_exptl_crystal_density_diffrn 1.176
_exptl_crystal_density_meas ?
_exptl_crystal_density_method 'not measured'
_exptl_crystal_description irregular
_exptl_crystal_F_000 1588
_exptl_crystal_size_max 0.25
_exptl_crystal_size_mid 0.20
_exptl_crystal_size_min 0.15
_refine_diff_density_max 1.459
_refine_diff_density_min -0.590
_refine_diff_density_rms 0.086
_refine_ls_extinction_method none
_refine_ls_goodness_of_fit_ref 1.070
_refine_ls_hydrogen_treatment constr
_refine_ls_matrix_type full
_refine_ls_number_parameters 769
_refine_ls_number_reflns 12115
_refine_ls_number_restraints 37
_refine_ls_restrained_S_all 1.074
_refine_ls_R_factor_all 0.0918
_refine_ls_R_factor_gt 0.0748
_refine_ls_shift/su_max 0.008
_refine_ls_shift/su_mean 0.000
_refine_ls_structure_factor_coef Fsqd
_refine_ls_weighting_details 'calc w=1/[\s^2^(Fo^2^)+(0.1586P)^2^+1.5023P] where P=(Fo^2^+2Fc^2^)/3'
_refine_ls_weighting_scheme calc
_refine_ls_wR_factor_gt 0.2156
_refine_ls_wR_factor_ref 0.2286
_reflns_number_gt 8926
_reflns_number_total 12115
_reflns_threshold_expression >2sigma(I)
_cod_data_source_file 2008-3079.cif
_cod_data_source_block 7dc012s
_cod_depositor_comments
;
The following automatic conversions were performed:

'_symmetry_cell_setting' value 'Triclinic' changed to 'triclinic'
according to the built-in table from CIF Core dictionary named
'cif_core.dic' version 2.4.1 from 2010-06-29.

Automatic conversion script
Id: cif_fix_values 1891 2012-01-12 08:04:46Z andrius 


  Marking up the disorder groups and the attached hydrogens in this
  entry. The computed, declared and published summary formula are now
  all the same.

  Saulius Gra\<zulis
  2013-12-06

The following automatic conversions were performed:

'_exptl_crystal_density_meas' value 'not measured' was changed to '?'
- the value is perceived as not measured.

Automatic conversion script
Id: cif_fix_values 3008 2015-01-20 13:52:24Z robertas 
;
_cod_original_sg_symbol_H-M P-1
_cod_database_code 1512922

loop_
_symmetry_equiv_pos_as_xyz
'x, y, z'
'-x, -y, -z'

loop_
_atom_site_disorder_assembly
_atom_site_disorder_group
_atom_site_attached_hydrogens
_atom_site_label
_atom_site_type_symbol
_atom_site_fract_x
_atom_site_fract_y
_atom_site_fract_z
_atom_site_U_iso_or_equiv
_atom_site_adp_type
_atom_site_occupancy
_atom_site_symmetry_multiplicity
_atom_site_calc_flag
_atom_site_refinement_flags
. . 0 Ti1 Ti 0.86782(7) 0.95918(4) 0.72974(3) 0.0321(2) Uani 1 1 d .
. . 0 Ti2 Ti 0.62761(6) 0.67321(4) 0.81961(3) 0.0322(2) Uani 1 1 d .
. . 0 Ti3 Ti 1.08937(7) 0.61987(4) 0.61868(3) 0.0344(2) Uani 1 1 d .
. . 0 N1 N 0.6925(3) 0.67076(19) 0.71771(15) 0.0317(8) Uani 1 1 d .
. . 0 N2 N 0.7567(3) 0.74811(19) 0.84386(15) 0.0335(8) Uani 1 1 d .
. . 0 N3 N 0.7128(3) 0.89651(18) 0.72021(15) 0.0311(8) Uani 1 1 d .
. . 0 N4 N 1.0208(3) 0.84597(18) 0.73248(15) 0.0312(8) Uani 1 1 d .
. . 0 N5 N 0.9629(3) 0.74270(19) 0.60280(15) 0.0320(8) Uani 1 1 d .
. . 0 N6 N 1.0245(3) 0.61490(19) 0.72105(15) 0.0332(8) Uani 1 1 d .
. . 0 O1 O 0.5830(3) 0.67456(18) 0.90016(13) 0.0451(8) Uani 1 1 d D
. . 0 O2 O 0.5331(2) 0.77459(16) 0.79388(13) 0.0359(7) Uani 1 1 d .
. . 0 O3 O 0.5264(2) 0.61768(16) 0.79515(14) 0.0392(7) Uani 1 1 d .
. . 0 O4 O 0.7772(2) 0.59436(16) 0.82554(12) 0.0340(7) Uani 1 1 d .
. . 0 O5 O 0.7406(3) 1.04448(16) 0.72514(14) 0.0422(7) Uani 1 1 d .
. . 0 O6 O 0.9895(3) 1.00514(17) 0.73833(15) 0.0465(8) Uani 1 1 d D
. . 0 O7 O 0.8900(2) 0.94109(15) 0.64315(12) 0.0350(7) Uani 1 1 d .
. . 0 O8 O 0.8452(3) 0.92622(16) 0.81366(12) 0.0351(7) Uani 1 1 d .
. . 0 O9 O 1.1309(3) 0.62858(17) 0.53891(13) 0.0453(8) Uani 1 1 d .
. . 0 O10 O 1.1842(3) 0.52438(16) 0.63846(14) 0.0397(7) Uani 1 1 d .
. . 0 O11 O 0.9375(2) 0.59279(16) 0.61036(12) 0.0362(7) Uani 1 1 d .
. . 0 O12 O 1.1880(2) 0.68173(16) 0.65018(13) 0.0369(7) Uani 1 1 d .
. . 0 C1 C 0.4771(5) 0.5561(3) 0.8159(3) 0.0597(14) Uani 1 1 d .
. . 0 H1A H 0.3861 0.5733 0.8134 0.072 Uiso 1 1 calc R
. . 0 H1B H 0.4999 0.5418 0.8600 0.072 Uiso 1 1 calc R
. . 0 C2 C 0.5211(5) 0.4863(3) 0.7788(3) 0.0687(16) Uani 1 1 d .
. . 0 C3 C 0.4847(6) 0.5078(4) 0.7109(3) 0.087(2) Uani 1 1 d .
. . 0 H3A H 0.3949 0.5259 0.7076 0.131 Uiso 1 1 calc R
. . 0 H3B H 0.5139 0.4628 0.6865 0.131 Uiso 1 1 calc R
. . 0 H3C H 0.5220 0.5486 0.6950 0.131 Uiso 1 1 calc R
. . 0 C4 C 0.6583(8) 0.4573(6) 0.7810(7) 0.215(8) Uani 1 1 d .
. . 0 H4A H 0.6842 0.4361 0.8231 0.323 Uiso 1 1 calc R
. . 0 H4B H 0.6957 0.4996 0.7698 0.323 Uiso 1 1 calc R
. . 0 H4C H 0.6849 0.4172 0.7516 0.323 Uiso 1 1 calc R
. . 0 C5 C 0.4475(8) 0.4288(4) 0.8026(4) 0.101(2) Uani 1 1 d .
. . 0 H5A H 0.4707 0.4115 0.8458 0.151 Uiso 1 1 calc R
. . 0 H5B H 0.4660 0.3847 0.7767 0.151 Uiso 1 1 calc R
. . 0 H5C H 0.3592 0.4540 0.8003 0.151 Uiso 1 1 calc R
A 1 2 C6 C 0.5502(10) 0.7196(6) 0.9514(4) 0.080(3) Uani 0.60 1 d PD
. . 0 C7 C 0.4386(5) 0.6972(4) 0.9856(3) 0.0772(19) Uani 1 1 d D
A 1 3 C8 C 0.3306(10) 0.7094(10) 0.9406(6) 0.116(5) Uani 0.60 1 d PD
. . 0 C9 C 0.4723(9) 0.6111(6) 1.0038(4) 0.130(3) Uani 1 1 d .
. . 0 H9A H 0.4994 0.5825 0.9668 0.195 Uiso 1 1 calc R
. . 0 H9B H 0.4002 0.5967 1.0215 0.195 Uiso 1 1 calc R
. . 0 H9C H 0.5390 0.5988 1.0346 0.195 Uiso 1 1 calc R
A 1 3 C10 C 0.4102(15) 0.7540(12) 1.0391(6) 0.155(8) Uani 0.60 1 d PD
. . 0 C11 C 0.5657(4) 0.8279(2) 0.75633(18) 0.0329(9) Uani 1 1 d .
. . 0 C12 C 0.4846(4) 0.8667(3) 0.7112(2) 0.0452(11) Uani 1 1 d .
. . 0 H12 H 0.4044 0.8589 0.7092 0.054 Uiso 1 1 calc R
. . 0 C13 C 0.5198(4) 0.9172(3) 0.6686(2) 0.0424(11) Uani 1 1 d .
. . 0 H13 H 0.4658 0.9427 0.6359 0.051 Uiso 1 1 calc R
. . 0 C14 C 0.6343(4) 0.9296(2) 0.67446(19) 0.0354(10) Uani 1 1 d .
. . 0 H14 H 0.6590 0.9635 0.6445 0.043 Uiso 1 1 calc R
. . 0 C15 C 0.6793(4) 0.8458(2) 0.76249(18) 0.0312(9) Uani 1 1 d .
. . 0 C16 C 0.7625(4) 0.8159(2) 0.81515(17) 0.0292(9) Uani 1 1 d .
. . 0 C17 C 0.8370(4) 0.8591(2) 0.83993(19) 0.0336(10) Uani 1 1 d .
. . 0 C18 C 0.9024(4) 0.8309(3) 0.8949(2) 0.0431(11) Uani 1 1 d .
. . 0 H18 H 0.9514 0.8595 0.9130 0.052 Uiso 1 1 calc R
. . 0 C19 C 0.8952(4) 0.7619(3) 0.9223(2) 0.0443(11) Uani 1 1 d .
. . 0 H19 H 0.9405 0.7418 0.9592 0.053 Uiso 1 1 calc R
. . 0 C20 C 0.8222(4) 0.7220(3) 0.89629(19) 0.0430(11) Uani 1 1 d .
. . 0 H20 H 0.8177 0.6743 0.9159 0.052 Uiso 1 1 calc R
. . 0 C21 C 0.6247(6) 1.0734(3) 0.7545(3) 0.0800(18) Uani 1 1 d .
. . 0 H21A H 0.6162 1.0376 0.7900 0.096 Uiso 1 1 calc R
. . 0 H21B H 0.5578 1.0755 0.7245 0.096 Uiso 1 1 calc R
. . 0 C22 C 0.6105(5) 1.1514(3) 0.7774(2) 0.0547(13) Uani 1 1 d .
. . 0 C23 C 0.6952(10) 1.1418(9) 0.8302(6) 0.208(8) Uani 1 1 d .
. . 0 H23A H 0.6491 1.1422 0.8691 0.312 Uiso 1 1 calc R
. . 0 H23B H 0.7353 1.1840 0.8282 0.312 Uiso 1 1 calc R
. . 0 H23C H 0.7578 1.0930 0.8285 0.312 Uiso 1 1 calc R
. . 0 C24 C 0.6301(12) 1.2082(5) 0.7268(7) 0.189(6) Uani 1 1 d .
. . 0 H24A H 0.6150 1.2591 0.7431 0.283 Uiso 1 1 calc .
. . 0 H24B H 0.5731 1.2101 0.6924 0.283 Uiso 1 1 calc .
. . 0 H24C H 0.7151 1.1924 0.7118 0.283 Uiso 1 1 calc .
. . 0 C25 C 0.4829(7) 1.1794(5) 0.8046(4) 0.121(3) Uani 1 1 d .
. . 0 H25A H 0.4706 1.1427 0.8379 0.181 Uiso 1 1 calc R
. . 0 H25B H 0.4210 1.1840 0.7720 0.181 Uiso 1 1 calc R
. . 0 H25C H 0.4746 1.2295 0.8214 0.181 Uiso 1 1 calc R
B 1 2 C26 C 1.1040(9) 1.0065(5) 0.7058(6) 0.085(3) Uani 0.60 1 d PD
. . 0 C27 C 1.1226(5) 1.0828(3) 0.7002(3) 0.0722(17) Uani 1 1 d D
B 1 3 C28 C 1.0142(9) 1.1388(7) 0.6598(7) 0.115(6) Uani 0.60 1 d PD
B 1 3 C29 C 1.1218(17) 1.1208(13) 0.7630(8) 0.260(17) Uani 0.60 1 d PD
B 1 3 C30 C 1.2426(9) 1.0873(8) 0.6661(8) 0.172(9) Uani 0.60 1 d PD
. . 0 C31 C 1.1036(4) 0.8425(2) 0.7780(2) 0.0366(10) Uani 1 1 d .
. . 0 H31 H 1.0833 0.8776 0.8098 0.044 Uiso 1 1 calc R
. . 0 C32 C 1.2152(4) 0.7904(3) 0.7800(2) 0.0427(11) Uani 1 1 d .
. . 0 H32 H 1.2724 0.7907 0.8119 0.051 Uiso 1 1 calc R
. . 0 C33 C 1.2447(4) 0.7380(3) 0.7364(2) 0.0390(10) Uani 1 1 d .
. . 0 H33 H 1.3235 0.7025 0.7372 0.047 Uiso 1 1 calc R
. . 0 C34 C 1.1607(4) 0.7360(2) 0.69083(19) 0.0328(10) Uani 1 1 d .
. . 0 C35 C 1.0480(3) 0.7943(2) 0.68811(18) 0.0300(9) Uani 1 1 d .
. . 0 C36 C 0.9636(3) 0.8048(2) 0.63485(18) 0.0300(9) Uani 1 1 d .
. . 0 C37 C 0.8953(4) 0.8784(2) 0.61258(19) 0.0335(10) Uani 1 1 d .
. . 0 C38 C 0.8333(4) 0.8864(3) 0.55605(19) 0.0412(11) Uani 1 1 d .
. . 0 H38 H 0.7904 0.9357 0.5392 0.049 Uiso 1 1 calc R
. . 0 C39 C 0.8348(4) 0.8224(3) 0.5250(2) 0.0437(11) Uani 1 1 d .
. . 0 H39 H 0.7921 0.8268 0.4867 0.052 Uiso 1 1 calc R
. . 0 C40 C 0.8993(4) 0.7513(3) 0.5502(2) 0.0395(10) Uani 1 1 d .
. . 0 H40 H 0.8981 0.7070 0.5291 0.047 Uiso 1 1 calc R
. . 0 C41 C 1.1634(5) 0.6726(3) 0.4885(3) 0.0599(14) Uani 1 1 d .
. . 0 H41A H 1.1725 0.7215 0.5033 0.072 Uiso 1 1 calc R
. . 0 H41B H 1.0962 0.6849 0.4574 0.072 Uiso 1 1 calc R
. . 0 C42 C 1.2818(4) 0.6321(3) 0.4579(2) 0.0411(11) Uani 1 1 d .
. . 0 C43 C 1.3083(7) 0.6861(4) 0.4044(3) 0.097(2) Uani 1 1 d .
. . 0 H43A H 1.3168 0.7336 0.4211 0.146 Uiso 1 1 calc R
. . 0 H43B H 1.2402 0.6981 0.3744 0.146 Uiso 1 1 calc R
. . 0 H43C H 1.3849 0.6611 0.3837 0.146 Uiso 1 1 calc R
. . 0 C44 C 1.3829(7) 0.6201(6) 0.5042(4) 0.124(3) Uani 1 1 d .
. . 0 H44A H 1.4620 0.5992 0.4841 0.187 Uiso 1 1 calc R
. . 0 H44B H 1.3705 0.5841 0.5380 0.187 Uiso 1 1 calc R
. . 0 H44C H 1.3827 0.6692 0.5210 0.187 Uiso 1 1 calc R
. . 0 C45 C 1.2707(7) 0.5582(3) 0.4339(3) 0.089(2) Uani 1 1 d .
. . 0 H45A H 1.3483 0.5326 0.4143 0.134 Uiso 1 1 calc R
. . 0 H45B H 1.2039 0.5687 0.4033 0.134 Uiso 1 1 calc R
. . 0 H45C H 1.2528 0.5249 0.4685 0.134 Uiso 1 1 calc R
. . 0 C46 C 1.1594(8) 0.4573(5) 0.6674(3) 0.099(2) Uani 1 1 d .
. . 0 H46A H 1.0707 0.4672 0.6775 0.118 Uiso 1 1 calc R
. . 0 H46B H 1.2072 0.4423 0.7064 0.118 Uiso 1 1 calc R
. . 0 C47 C 1.1959(6) 0.3916(3) 0.6218(3) 0.0687(17) Uani 1 1 d .
. . 0 C48 C 1.0988(8) 0.4219(6) 0.5655(5) 0.133(4) Uani 1 1 d .
. . 0 H48A H 1.1187 0.4655 0.5424 0.200 Uiso 1 1 calc R
. . 0 H48B H 1.0153 0.4379 0.5823 0.200 Uiso 1 1 calc R
. . 0 H48C H 1.1034 0.3806 0.5376 0.200 Uiso 1 1 calc R
. . 0 C49 C 1.1591(15) 0.3265(6) 0.6526(6) 0.205(7) Uani 1 1 d .
. . 0 H49A H 1.1799 0.2830 0.6261 0.308 Uiso 1 1 calc R
. . 0 H49B H 1.0701 0.3409 0.6599 0.308 Uiso 1 1 calc R
. . 0 H49C H 1.2027 0.3120 0.6924 0.308 Uiso 1 1 calc R
. . 0 C50 C 1.3138(10) 0.3685(13) 0.5955(5) 0.270(12) Uani 1 1 d .
. . 0 H50A H 1.3761 0.3700 0.6264 0.405 Uiso 1 1 calc .
. . 0 H50B H 1.3198 0.4033 0.5595 0.405 Uiso 1 1 calc .
. . 0 H50C H 1.3276 0.3162 0.5822 0.405 Uiso 1 1 calc .
. . 0 C51 C 0.8263(4) 0.6220(2) 0.63282(19) 0.0344(10) Uani 1 1 d .
. . 0 C52 C 0.7242(4) 0.6348(3) 0.5944(2) 0.0403(11) Uani 1 1 d .
. . 0 H52 H 0.7339 0.6208 0.5525 0.048 Uiso 1 1 calc R
. . 0 C53 C 0.6089(4) 0.6678(3) 0.6167(2) 0.0428(11) Uani 1 1 d .
. . 0 H53 H 0.5387 0.6779 0.5904 0.051 Uiso 1 1 calc R
. . 0 C54 C 0.5971(4) 0.6855(3) 0.6772(2) 0.0389(10) Uani 1 1 d .
. . 0 H54 H 0.5174 0.7097 0.6919 0.047 Uiso 1 1 calc R
. . 0 C55 C 0.8068(3) 0.6390(2) 0.69665(18) 0.0309(9) Uani 1 1 d .
. . 0 C56 C 0.8895(4) 0.5939(2) 0.80369(19) 0.0343(10) Uani 1 1 d .
. . 0 C57 C 0.9898(4) 0.5676(3) 0.8430(2) 0.0430(11) Uani 1 1 d .
. . 0 H57 H 0.9788 0.5502 0.8846 0.052 Uiso 1 1 calc R
. . 0 C58 C 1.1058(4) 0.5668(3) 0.8213(2) 0.0425(11) Uani 1 1 d .
. . 0 H58 H 1.1756 0.5495 0.8477 0.051 Uiso 1 1 calc R
. . 0 C59 C 1.1185(4) 0.5914(2) 0.7606(2) 0.0377(10) Uani 1 1 d .
. . 0 H59 H 1.1986 0.5918 0.7461 0.045 Uiso 1 1 calc R
. . 0 C60 C 0.9077(4) 0.6172(2) 0.74090(18) 0.0299(9) Uani 1 1 d .
A 2 2 C6' C 0.4551(14) 0.7106(11) 0.9167(7) 0.091(5) Uiso 0.40 1 d PD
A 2 3 C8' C 0.5308(18) 0.7152(12) 1.0300(9) 0.100(6) Uiso 0.40 1 d PD
A 2 3 C10' C 0.3064(17) 0.7206(14) 1.0129(11) 0.123(7) Uiso 0.40 1 d PD
B 2 2 C26' C 1.0134(15) 1.0796(9) 0.7350(8) 0.091(5) Uiso 0.40 1 d PD
B 2 3 C28' C 1.1639(14) 1.0253(8) 0.6470(6) 0.071(4) Uiso 0.40 1 d PD
B 2 3 C29' C 1.2145(19) 1.0456(12) 0.7570(7) 0.117(7) Uiso 0.40 1 d PD
B 2 3 C30' C 1.157(4) 1.1586(12) 0.6805(12) 0.30(3) Uiso 0.40 1 d PD

loop_
_atom_site_aniso_label
_atom_site_aniso_U_11
_atom_site_aniso_U_22
_atom_site_aniso_U_33
_atom_site_aniso_U_23
_atom_site_aniso_U_13
_atom_site_aniso_U_12
Ti1 0.0338(4) 0.0240(4) 0.0390(5) 0.0011(3) 0.0008(3) -0.0089(3)
Ti2 0.0297(4) 0.0331(4) 0.0355(4) -0.0021(3) 0.0074(3) -0.0115(3)
Ti3 0.0316(4) 0.0330(5) 0.0359(4) -0.0031(3) 0.0098(3) -0.0037(3)
N1 0.0242(18) 0.0340(19) 0.0356(19) 0.0016(15) 0.0043(14) -0.0067(15)
N2 0.0352(19) 0.0306(19) 0.037(2) 0.0012(15) 0.0023(15) -0.0139(15)
N3 0.0303(18) 0.0268(18) 0.0355(19) 0.0009(15) 0.0013(15) -0.0066(15)
N4 0.0337(19) 0.0248(18) 0.0361(19) -0.0003(15) 0.0001(15) -0.0095(15)
N5 0.0327(18) 0.033(2) 0.0292(18) 0.0009(15) 0.0028(15) -0.0078(15)
N6 0.0272(18) 0.036(2) 0.0359(19) 0.0006(15) 0.0028(15) -0.0076(15)
O1 0.0540(19) 0.0429(18) 0.0408(17) -0.0049(14) 0.0164(14) -0.0170(15)
O2 0.0293(15) 0.0351(16) 0.0432(17) -0.0012(13) 0.0075(12) -0.0091(13)
O3 0.0343(16) 0.0336(16) 0.0521(18) -0.0050(13) 0.0122(13) -0.0129(13)
O4 0.0313(15) 0.0353(16) 0.0356(15) 0.0056(12) 0.0045(12) -0.0112(12)
O5 0.0411(17) 0.0302(16) 0.0525(19) -0.0023(14) 0.0099(14) -0.0049(13)
O6 0.0459(18) 0.0356(17) 0.064(2) -0.0001(15) -0.0019(15) -0.0219(15)
O7 0.0391(16) 0.0275(15) 0.0379(16) 0.0044(13) 0.0015(13) -0.0093(13)
O8 0.0407(16) 0.0295(16) 0.0371(16) -0.0035(12) 0.0014(13) -0.0120(13)
O9 0.0535(19) 0.0413(18) 0.0373(17) -0.0038(14) 0.0190(14) -0.0058(15)
O10 0.0395(17) 0.0251(16) 0.0524(18) 0.0021(13) 0.0067(14) -0.0058(13)
O11 0.0327(16) 0.0415(17) 0.0322(15) -0.0057(13) 0.0056(12) -0.0052(13)
O12 0.0268(15) 0.0343(16) 0.0464(17) -0.0009(14) 0.0096(12) -0.0030(12)
C1 0.063(3) 0.052(3) 0.073(4) -0.003(3) 0.008(3) -0.031(3)
C2 0.062(4) 0.039(3) 0.108(5) -0.020(3) -0.004(3) -0.013(3)
C3 0.090(5) 0.095(5) 0.089(5) -0.046(4) 0.031(4) -0.038(4)
C4 0.074(6) 0.101(7) 0.45(2) -0.141(11) -0.084(9) 0.042(5)
C5 0.142(7) 0.059(4) 0.117(6) -0.013(4) 0.001(5) -0.052(4)
C6 0.114(9) 0.074(7) 0.061(6) -0.032(5) 0.040(6) -0.034(6)
C7 0.067(4) 0.102(5) 0.052(3) -0.012(3) 0.027(3) -0.002(3)
C8 0.058(7) 0.183(15) 0.081(8) 0.008(9) 0.006(6) 0.012(8)
C9 0.131(7) 0.132(8) 0.111(6) 0.045(6) 0.036(5) -0.018(6)
C10 0.127(12) 0.26(2) 0.068(8) -0.087(11) 0.031(8) -0.016(13)
C11 0.032(2) 0.030(2) 0.036(2) -0.0055(18) 0.0063(18) -0.0060(18)
C12 0.031(2) 0.042(3) 0.062(3) -0.004(2) -0.002(2) -0.008(2)
C13 0.035(2) 0.038(3) 0.050(3) 0.007(2) -0.006(2) -0.004(2)
C14 0.041(3) 0.026(2) 0.037(2) 0.0028(18) -0.0021(19) -0.0054(19)
C15 0.030(2) 0.025(2) 0.036(2) -0.0030(17) 0.0049(17) -0.0032(17)
C16 0.033(2) 0.026(2) 0.029(2) -0.0035(17) 0.0022(17) -0.0061(17)
C17 0.039(2) 0.028(2) 0.034(2) -0.0013(18) 0.0062(18) -0.0091(19)
C18 0.055(3) 0.046(3) 0.035(2) -0.001(2) -0.006(2) -0.027(2)
C19 0.061(3) 0.045(3) 0.030(2) 0.006(2) -0.008(2) -0.022(2)
C20 0.059(3) 0.042(3) 0.031(2) 0.008(2) -0.005(2) -0.022(2)
C21 0.080(4) 0.054(4) 0.104(5) -0.007(3) 0.010(4) -0.013(3)
C22 0.056(3) 0.044(3) 0.059(3) -0.012(2) 0.015(3) -0.004(2)
C23 0.123(8) 0.288(17) 0.178(10) -0.171(12) -0.038(7) 0.047(9)
C24 0.224(12) 0.055(5) 0.253(14) 0.048(7) 0.104(10) 0.006(6)
C25 0.097(6) 0.108(7) 0.144(8) -0.021(6) 0.033(5) 0.000(5)
C26 0.055(6) 0.053(6) 0.150(11) 0.006(6) 0.032(6) -0.024(5)
C27 0.062(4) 0.057(4) 0.108(5) -0.003(3) 0.023(3) -0.035(3)
C28 0.052(6) 0.088(9) 0.188(14) 0.090(9) -0.019(7) -0.013(6)
C29 0.29(3) 0.34(3) 0.26(3) -0.25(3) 0.18(2) -0.24(3)
C30 0.049(7) 0.094(10) 0.36(3) 0.087(14) 0.030(11) -0.026(7)
C31 0.035(2) 0.033(2) 0.042(2) 0.0015(19) -0.0062(19) -0.009(2)
C32 0.036(3) 0.050(3) 0.046(3) 0.007(2) -0.009(2) -0.020(2)
C33 0.023(2) 0.040(3) 0.050(3) 0.007(2) 0.0002(19) -0.0060(19)
C34 0.028(2) 0.029(2) 0.041(2) 0.0056(19) 0.0082(18) -0.0112(18)
C35 0.026(2) 0.023(2) 0.040(2) 0.0039(18) 0.0068(17) -0.0060(17)
C36 0.026(2) 0.034(2) 0.029(2) 0.0000(18) 0.0057(16) -0.0058(17)
C37 0.033(2) 0.029(2) 0.037(2) 0.0011(18) 0.0039(18) -0.0042(18)
C38 0.045(3) 0.038(3) 0.035(2) 0.010(2) -0.003(2) -0.004(2)
C39 0.044(3) 0.054(3) 0.031(2) -0.004(2) -0.0013(19) -0.009(2)
C40 0.042(3) 0.039(3) 0.036(2) -0.005(2) 0.003(2) -0.008(2)
C41 0.072(4) 0.044(3) 0.062(3) -0.004(2) 0.019(3) -0.013(3)
C42 0.044(3) 0.040(3) 0.041(3) -0.007(2) 0.013(2) -0.015(2)
C43 0.126(6) 0.082(5) 0.090(5) -0.009(4) 0.052(4) -0.039(4)
C44 0.063(5) 0.188(10) 0.114(6) 0.017(6) 0.003(4) -0.024(5)
C45 0.126(6) 0.060(4) 0.089(5) -0.032(3) 0.067(4) -0.036(4)
C46 0.109(6) 0.093(6) 0.087(5) -0.015(4) 0.002(4) -0.011(4)
C47 0.106(5) 0.050(3) 0.065(4) -0.021(3) 0.022(3) -0.044(3)
C48 0.090(6) 0.148(8) 0.173(9) -0.102(7) 0.001(6) -0.031(5)
C49 0.314(18) 0.096(8) 0.228(13) -0.069(8) 0.132(12) -0.084(10)
C50 0.085(7) 0.54(3) 0.101(8) 0.044(12) 0.007(6) 0.060(12)
C51 0.035(2) 0.033(2) 0.035(2) -0.0011(18) 0.0035(18) -0.0078(19)
C52 0.043(3) 0.048(3) 0.032(2) -0.002(2) -0.001(2) -0.016(2)
C53 0.038(3) 0.048(3) 0.041(3) -0.002(2) -0.010(2) -0.008(2)
C54 0.027(2) 0.049(3) 0.041(3) 0.001(2) -0.0034(19) -0.011(2)
C55 0.027(2) 0.034(2) 0.033(2) -0.0014(18) 0.0007(17) -0.0097(18)
C56 0.032(2) 0.033(2) 0.037(2) 0.0008(18) -0.0002(18) -0.0070(18)
C57 0.041(3) 0.046(3) 0.039(3) 0.009(2) 0.000(2) -0.010(2)
C58 0.033(2) 0.049(3) 0.043(3) 0.012(2) -0.0082(19) -0.010(2)
C59 0.027(2) 0.039(3) 0.046(3) 0.001(2) 0.0005(19) -0.0074(19)
C60 0.033(2) 0.028(2) 0.030(2) -0.0022(17) 0.0015(17) -0.0103(17)

loop_
_atom_type_symbol
_atom_type_description
_atom_type_scat_dispersion_real
_atom_type_scat_dispersion_imag
_atom_type_scat_source
C C 0.0033 0.0016 'International Tables Vol C Tables 4.2.6.8 and 6.1.1.4'
H H 0.0000 0.0000 'International Tables Vol C Tables 4.2.6.8 and 6.1.1.4'
N N 0.0061 0.0033 'International Tables Vol C Tables 4.2.6.8 and 6.1.1.4'
O O 0.0106 0.0060 'International Tables Vol C Tables 4.2.6.8 and 6.1.1.4'
Ti Ti 0.2776 0.4457 'International Tables Vol C Tables 4.2.6.8 and 6.1.1.4'

loop_
_geom_angle_atom_site_label_1
_geom_angle_atom_site_label_2
_geom_angle_atom_site_label_3
_geom_angle
O6 Ti1 O5 97.88(14)
O6 Ti1 O8 101.02(13)
O5 Ti1 O8 97.79(13)
O6 Ti1 O7 97.95(14)
O5 Ti1 O7 100.03(13)
O8 Ti1 O7 151.82(12)
O6 Ti1 N4 86.00(13)
O5 Ti1 N4 175.91(13)
O8 Ti1 N4 82.67(12)
O7 Ti1 N4 78.06(12)
O6 Ti1 N3 178.42(13)
O5 Ti1 N3 83.48(13)
O8 Ti1 N3 77.96(11)
O7 Ti1 N3 82.57(12)
N4 Ti1 N3 92.66(12)
O1 Ti2 O3 96.77(14)
O1 Ti2 O4 99.78(13)
O3 Ti2 O4 99.00(13)
O1 Ti2 O2 97.43(13)
O3 Ti2 O2 100.26(13)
O4 Ti2 O2 152.36(12)
O1 Ti2 N1 177.78(13)
O3 Ti2 N1 84.91(12)
O4 Ti2 N1 78.49(11)
O2 Ti2 N1 83.67(12)
O1 Ti2 N2 86.83(13)
O3 Ti2 N2 175.96(13)
O4 Ti2 N2 82.12(12)
O2 Ti2 N2 77.40(12)
N1 Ti2 N2 91.53(12)
O9 Ti3 O10 98.88(14)
O9 Ti3 O11 100.24(13)
O10 Ti3 O11 97.13(13)
O9 Ti3 O12 97.23(14)
O10 Ti3 O12 101.24(13)
O11 Ti3 O12 152.29(12)
O9 Ti3 N5 86.32(13)
O10 Ti3 N5 174.79(13)
O11 Ti3 N5 82.26(12)
O12 Ti3 N5 77.56(12)
O9 Ti3 N6 176.39(13)
O10 Ti3 N6 84.55(13)
O11 Ti3 N6 78.14(12)
O12 Ti3 N6 83.12(12)
N5 Ti3 N6 90.26(12)
C55 N1 C54 118.5(3)
C55 N1 Ti2 127.1(3)
C54 N1 Ti2 112.1(3)
C20 N2 C16 119.6(3)
C20 N2 Ti2 112.9(3)
C16 N2 Ti2 127.2(3)
C14 N3 C15 118.7(3)
C14 N3 Ti1 111.5(3)
C15 N3 Ti1 127.9(3)
C31 N4 C35 119.0(3)
C31 N4 Ti1 111.9(3)
C35 N4 Ti1 127.5(3)
C40 N5 C36 120.1(4)
C40 N5 Ti3 111.8(3)
C36 N5 Ti3 127.3(3)
C59 N6 C60 119.8(3)
C59 N6 Ti3 112.1(3)
C60 N6 Ti3 126.5(3)
C6 O1 C6' 56.6(8)
C6 O1 Ti2 145.8(5)
C6' O1 Ti2 119.5(6)
C11 O2 Ti2 129.0(2)
C1 O3 Ti2 141.4(3)
C56 O4 Ti2 130.0(2)
C21 O5 Ti1 138.7(3)
C26' O6 C26 67.2(8)
C26' O6 Ti1 141.6(7)
C26 O6 Ti1 136.2(5)
C37 O7 Ti1 131.1(2)
C17 O8 Ti1 132.1(3)
C41 O9 Ti3 149.5(3)
C46 O10 Ti3 133.3(4)
C51 O11 Ti3 131.8(3)
C34 O12 Ti3 130.5(2)
O3 C1 C2 113.4(4)
O3 C1 H1A 108.9
C2 C1 H1A 108.9
O3 C1 H1B 108.9
C2 C1 H1B 108.9
H1A C1 H1B 107.7
C4 C2 C1 111.4(5)
C4 C2 C3 107.2(8)
C1 C2 C3 109.1(5)
C4 C2 C5 116.1(7)
C1 C2 C5 106.3(5)
C3 C2 C5 106.5(5)
C2 C3 H3A 109.5
C2 C3 H3B 109.5
H3A C3 H3B 109.5
C2 C3 H3C 109.5
H3A C3 H3C 109.5
H3B C3 H3C 109.5
C2 C4 H4A 109.5
C2 C4 H4B 109.5
H4A C4 H4B 109.5
C2 C4 H4C 109.5
H4A C4 H4C 109.5
H4B C4 H4C 109.5
C2 C5 H5A 109.5
C2 C5 H5B 109.5
H5A C5 H5B 109.5
C2 C5 H5C 109.5
H5A C5 H5C 109.5
H5B C5 H5C 109.5
O1 C6 C7 108.8(7)
C6' C7 C8 58.8(8)
C6' C7 C8' 118.7(11)
C8 C7 C8' 160.1(12)
C6' C7 C9 110.0(9)
C8 C7 C9 104.4(9)
C8' C7 C9 95.0(10)
C6' C7 C10' 118.6(11)
C8 C7 C10' 62.4(10)
C8' C7 C10' 110.3(13)
C9 C7 C10' 99.8(11)
C6' C7 C10 131.5(12)
C8 C7 C10 112.3(9)
C8' C7 C10 52.7(9)
C9 C7 C10 118.0(10)
C10' C7 C10 60.4(11)
C6' C7 C6 52.4(8)
C8 C7 C6 109.7(8)
C8' C7 C6 66.6(9)
C9 C7 C6 109.9(6)
C10' C7 C6 150.2(11)
C10 C7 C6 102.5(9)
C7 C9 H9A 109.5
C7 C9 H9B 109.5
H9A C9 H9B 109.5
C7 C9 H9C 109.5
H9A C9 H9C 109.5
H9B C9 H9C 109.5
O2 C11 C12 118.7(4)
O2 C11 C15 122.0(4)
C12 C11 C15 119.3(4)
C11 C12 C13 119.9(4)
C11 C12 H12 120.1
C13 C12 H12 120.1
C14 C13 C12 118.5(4)
C14 C13 H13 120.7
C12 C13 H13 120.7
N3 C14 C13 123.3(4)
N3 C14 H14 118.4
C13 C14 H14 118.4
N3 C15 C11 120.1(4)
N3 C15 C16 117.2(3)
C11 C15 C16 122.6(4)
N2 C16 C17 120.3(3)
N2 C16 C15 117.4(3)
C17 C16 C15 122.0(4)
O8 C17 C18 118.8(4)
O8 C17 C16 122.5(4)
C18 C17 C16 118.6(4)
C19 C18 C17 119.5(4)
C19 C18 H18 120.2
C17 C18 H18 120.2
C18 C19 C20 119.6(4)
C18 C19 H19 120.2
C20 C19 H19 120.2
N2 C20 C19 122.3(4)
N2 C20 H20 118.8
C19 C20 H20 118.8
O5 C21 C22 112.8(5)
O5 C21 H21A 109.0
C22 C21 H21A 109.0
O5 C21 H21B 109.0
C22 C21 H21B 109.0
H21A C21 H21B 107.8
C23 C22 C21 106.5(7)
C23 C22 C24 113.8(10)
C21 C22 C24 112.2(7)
C23 C22 C25 105.2(7)
C21 C22 C25 109.3(6)
C24 C22 C25 109.5(7)
C22 C23 H23A 109.5
C22 C23 H23B 109.5
H23A C23 H23B 109.5
C22 C23 H23C 109.5
H23A C23 H23C 109.5
H23B C23 H23C 109.5
C22 C24 H24A 109.5
C22 C24 H24B 109.5
H24A C24 H24B 109.5
C22 C24 H24C 109.5
H24A C24 H24C 109.5
H24B C24 H24C 109.5
C22 C25 H25A 109.5
C22 C25 H25B 109.5
H25A C25 H25B 109.5
C22 C25 H25C 109.5
H25A C25 H25C 109.5
H25B C25 H25C 109.5
C27 C26 O6 111.7(7)
C26' C27 C26 67.5(8)
C26' C27 C30 176.9(11)
C26 C27 C30 113.7(7)
C26' C27 C30' 123.4(18)
C26 C27 C30' 167.3(14)
C30 C27 C30' 55.8(17)
C26' C27 C29 69.8(9)
C26 C27 C29 114.6(11)
C30 C27 C29 107.3(8)
C30' C27 C29 77.1(13)
C26' C27 C28' 118.0(9)
C26 C27 C28' 58.7(7)
C30 C27 C28' 64.6(8)
C30' C27 C28' 108.6(12)
C29 C27 C28' 160.4(10)
C26' C27 C28 76.6(8)
C26 C27 C28 109.8(7)
C30 C27 C28 105.3(6)
C30' C27 C28 69.7(15)
C29 C27 C28 105.5(9)
C28' C27 C28 93.9(8)
C26' C27 C29' 93.9(11)
C26 C27 C29' 79.7(9)
C30 C27 C29' 83.6(10)
C30' C27 C29' 104.5(11)
C29 C27 C29' 56.5(11)
C28' C27 C29' 104.1(8)
C28 C27 C29' 161.9(10)
N4 C31 C32 122.3(4)
N4 C31 H31 118.9
C32 C31 H31 118.9
C33 C32 C31 120.0(4)
C33 C32 H32 120.0
C31 C32 H32 120.0
C32 C33 C34 120.2(4)
C32 C33 H33 119.9
C34 C33 H33 119.9
O12 C34 C33 119.8(4)
O12 C34 C35 122.2(4)
C33 C34 C35 118.0(4)
N4 C35 C34 120.3(4)
N4 C35 C36 118.1(3)
C34 C35 C36 121.4(4)
N5 C36 C37 119.9(4)
N5 C36 C35 118.3(3)
C37 C36 C35 121.4(4)
O7 C37 C38 118.7(4)
O7 C37 C36 122.3(4)
C38 C37 C36 119.0(4)
C39 C38 C37 119.3(4)
C39 C38 H38 120.3
C37 C38 H38 120.3
C38 C39 C40 119.2(4)
C38 C39 H39 120.4
C40 C39 H39 120.4
N5 C40 C39 122.4(4)
N5 C40 H40 118.8
C39 C40 H40 118.8
O9 C41 C42 112.7(4)
O9 C41 H41A 109.0
C42 C41 H41A 109.0
O9 C41 H41B 109.0
C42 C41 H41B 109.0
H41A C41 H41B 107.8
C44 C42 C45 112.2(6)
C44 C42 C41 107.9(5)
C45 C42 C41 110.5(4)
C44 C42 C43 107.5(6)
C45 C42 C43 110.7(5)
C41 C42 C43 107.8(4)
C42 C43 H43A 109.5
C42 C43 H43B 109.5
H43A C43 H43B 109.5
C42 C43 H43C 109.5
H43A C43 H43C 109.5
H43B C43 H43C 109.5
C42 C44 H44A 109.5
C42 C44 H44B 109.5
H44A C44 H44B 109.5
C42 C44 H44C 109.5
H44A C44 H44C 109.5
H44B C44 H44C 109.5
C42 C45 H45A 109.5
C42 C45 H45B 109.5
H45A C45 H45B 109.5
C42 C45 H45C 109.5
H45A C45 H45C 109.5
H45B C45 H45C 109.5
O10 C46 C47 108.7(5)
O10 C46 H46A 109.9
C47 C46 H46A 109.9
O10 C46 H46B 109.9
C47 C46 H46B 109.9
H46A C46 H46B 108.3
C50 C47 C49 111.4(12)
C50 C47 C46 123.1(11)
C49 C47 C46 105.6(6)
C50 C47 C48 107.4(7)
C49 C47 C48 105.0(9)
C46 C47 C48 102.6(6)
C47 C48 H48A 109.5
C47 C48 H48B 109.5
H48A C48 H48B 109.5
C47 C48 H48C 109.5
H48A C48 H48C 109.5
H48B C48 H48C 109.5
C47 C49 H49A 109.5
C47 C49 H49B 109.5
H49A C49 H49B 109.5
C47 C49 H49C 109.5
H49A C49 H49C 109.5
H49B C49 H49C 109.5
C47 C50 H50A 109.5
C47 C50 H50B 109.5
H50A C50 H50B 109.5
C47 C50 H50C 109.5
H50A C50 H50C 109.5
H50B C50 H50C 109.5
O11 C51 C52 119.7(4)
O11 C51 C55 122.1(4)
C52 C51 C55 118.2(4)
C53 C52 C51 120.0(4)
C53 C52 H52 120.0
C51 C52 H52 120.0
C54 C53 C52 118.9(4)
C54 C53 H53 120.6
C52 C53 H53 120.6
N1 C54 C53 123.7(4)
N1 C54 H54 118.1
C53 C54 H54 118.1
N1 C55 C51 120.6(3)
N1 C55 C60 118.6(3)
C51 C55 C60 120.6(3)
O4 C56 C57 118.8(4)
O4 C56 C60 121.5(3)
C57 C56 C60 119.6(4)
C58 C57 C56 119.5(4)
C58 C57 H57 120.2
C56 C57 H57 120.2
C59 C58 C57 118.7(4)
C59 C58 H58 120.6
C57 C58 H58 120.6
N6 C59 C58 123.3(4)
N6 C59 H59 118.3
C58 C59 H59 118.3
N6 C60 C56 119.0(3)
N6 C60 C55 119.3(3)
C56 C60 C55 121.6(3)
O1 C6' C7 109.2(10)
O6 C26' C27 113.4(11)

loop_
_geom_bond_atom_site_label_1
_geom_bond_atom_site_label_2
_geom_bond_distance
Ti1 O6 1.792(3)
Ti1 O5 1.812(3)
Ti1 O8 1.903(3)
Ti1 O7 1.919(3)
Ti1 N4 2.308(3)
Ti1 N3 2.329(3)
Ti2 O1 1.802(3)
Ti2 O3 1.805(3)
Ti2 O4 1.903(3)
Ti2 O2 1.918(3)
Ti2 N1 2.306(3)
Ti2 N2 2.312(3)
Ti3 O9 1.785(3)
Ti3 O10 1.809(3)
Ti3 O11 1.907(3)
Ti3 O12 1.924(3)
Ti3 N5 2.316(3)
Ti3 N6 2.320(3)
N1 C55 1.351(5)
N1 C54 1.352(5)
N2 C20 1.348(5)
N2 C16 1.355(5)
N3 C14 1.336(5)
N3 C15 1.370(5)
N4 C31 1.349(5)
N4 C35 1.357(5)
N5 C40 1.328(5)
N5 C36 1.359(5)
N6 C59 1.330(5)
N6 C60 1.366(5)
O1 C6 1.404(9)
O1 C6' 1.467(14)
O2 C11 1.339(5)
O3 C1 1.413(6)
O4 C56 1.340(5)
O5 C21 1.428(7)
O6 C26' 1.439(15)
O6 C26 1.462(9)
O7 C37 1.336(5)
O8 C17 1.331(5)
O9 C41 1.406(6)
O10 C46 1.419(9)
O11 C51 1.324(5)
O12 C34 1.332(5)
C1 C2 1.510(8)
C1 H1A 0.9900
C1 H1B 0.9900
C2 C4 1.495(10)
C2 C3 1.524(9)
C2 C5 1.546(9)
C3 H3A 0.9800
C3 H3B 0.9800
C3 H3C 0.9800
C4 H4A 0.9800
C4 H4B 0.9800
C4 H4C 0.9800
C5 H5A 0.9800
C5 H5B 0.9800
C5 H5C 0.9800
C6 C7 1.575(11)
C7 C6' 1.507(15)
C7 C8 1.526(12)
C7 C8' 1.528(16)
C7 C9 1.533(11)
C7 C10' 1.555(18)
C7 C10 1.570(14)
C9 H9A 0.9800
C9 H9B 0.9800
C9 H9C 0.9800
C11 C12 1.370(6)
C11 C15 1.407(6)
C12 C13 1.379(6)
C12 H12 0.9500
C13 C14 1.372(6)
C13 H13 0.9500
C14 H14 0.9500
C15 C16 1.464(5)
C16 C17 1.415(6)
C17 C18 1.398(6)
C18 C19 1.368(6)
C18 H18 0.9500
C19 C20 1.371(6)
C19 H19 0.9500
C20 H20 0.9500
C21 C22 1.495(8)
C21 H21A 0.9900
C21 H21B 0.9900
C22 C23 1.465(10)
C22 C24 1.505(10)
C22 C25 1.516(9)
C23 H23A 0.9800
C23 H23B 0.9800
C23 H23C 0.9800
C24 H24A 0.9800
C24 H24B 0.9800
C24 H24C 0.9800
C25 H25A 0.9800
C25 H25B 0.9800
C25 H25C 0.9800
C26 C27 1.446(10)
C27 C26' 1.443(15)
C27 C30 1.546(10)
C27 C30' 1.548(16)
C27 C29 1.556(11)
C27 C28' 1.583(11)
C27 C28 1.596(9)
C27 C29' 1.609(12)
C31 C32 1.360(6)
C31 H31 0.9500
C32 C33 1.356(7)
C32 H32 0.9500
C33 C34 1.380(6)
C33 H33 0.9500
C34 C35 1.424(6)
C35 C36 1.471(6)
C36 C37 1.412(6)
C37 C38 1.393(6)
C38 C39 1.370(6)
C38 H38 0.9500
C39 C40 1.384(6)
C39 H39 0.9500
C40 H40 0.9500
C41 C42 1.510(7)
C41 H41A 0.9900
C41 H41B 0.9900
C42 C44 1.487(9)
C42 C45 1.500(7)
C42 C43 1.540(7)
C43 H43A 0.9800
C43 H43B 0.9800
C43 H43C 0.9800
C44 H44A 0.9800
C44 H44B 0.9800
C44 H44C 0.9800
C45 H45A 0.9800
C45 H45B 0.9800
C45 H45C 0.9800
C46 C47 1.560(9)
C46 H46A 0.9900
C46 H46B 0.9900
C47 C50 1.406(12)
C47 C49 1.464(12)
C47 C48 1.616(11)
C48 H48A 0.9800
C48 H48B 0.9800
C48 H48C 0.9800
C49 H49A 0.9800
C49 H49B 0.9800
C49 H49C 0.9800
C50 H50A 0.9800
C50 H50B 0.9800
C50 H50C 0.9800
C51 C52 1.387(6)
C51 C55 1.432(6)
C52 C53 1.374(6)
C52 H52 0.9500
C53 C54 1.361(6)
C53 H53 0.9500
C54 H54 0.9500
C55 C60 1.450(5)
C56 C57 1.383(6)
C56 C60 1.420(6)
C57 C58 1.376(6)
C57 H57 0.9500
C58 C59 1.373(6)
C58 H58 0.9500
C59 H59 0.9500
